data_4316949
loop_
_publ_author_name
'Christian Neis'
'David Petry'
'Alexandre Demangeon'
'Bernd Morgenstern'
'Dirk Kuppert'
'Jochen Huppert'
'Stefan Stucky'
'Kaspar Hegetschweiler'

_publ_section_title
;
 Facially Coordinating Triamine Ligands with a Cyclic Backbone: Some
 Structure-Stability Correlations
;
_journal_name_full 'Inorganic Chemistry'
_journal_page_first 10092
_journal_page_last 10107
_journal_paper_doi 10.1021/ic101360d
_journal_volume 49
_journal_year 2010
_chemical_formula_sum 'C12.5 H32 Br2 Cu N6 O0.5'
_chemical_formula_weight 497.80
_chemical_name_systematic
; 
 ? 
;
_space_group_IT_number 2
_symmetry_cell_setting triclinic
_symmetry_space_group_name_Hall '-P 1'
_symmetry_space_group_name_H-M 'P -1'
_atom_sites_solution_hydrogens geom
_atom_sites_solution_primary direct
_atom_sites_solution_secondary difmap
_audit_creation_method SHELXL-97
_cell_angle_alpha 88.27(3)
_cell_angle_beta 76.95(3)
_cell_angle_gamma 86.59(3)
_cell_formula_units_Z 2
_cell_length_a 8.5750(17)
_cell_length_b 10.974(2)
_cell_length_c 11.730(2)
_cell_measurement_temperature 200(2)
_cell_volume 1073.2(4)
_computing_cell_refinement 'Stoe IPDS Software, Vers.2.87, 1997'
_computing_data_collection 'Stoe IPDS Software, Vers.2.87, 1997'
_computing_data_reduction 'Stoe IPDS Software, Vers.2.87, 1997'
_computing_molecular_graphics 'Bruker SHELXTL'
_computing_publication_material 'Bruker SHELXTL'
_computing_structure_refinement 'SHELXL-97 (Sheldrick, 1997)'
_computing_structure_solution 'SHELXS-97 (Sheldrick, 1990)'
_diffrn_ambient_temperature 200(2)
_diffrn_measured_fraction_theta_full 0.973
_diffrn_measured_fraction_theta_max 0.973
_diffrn_measurement_device_type 'STOE IPDS, image plate'
_diffrn_measurement_method 'phi scans'
_diffrn_radiation_monochromator graphite
_diffrn_radiation_source 'fine-focus sealed tube'
_diffrn_radiation_type MoK\a
_diffrn_radiation_wavelength 0.71073
_diffrn_reflns_av_R_equivalents 0.1136
_diffrn_reflns_av_sigmaI/netI 0.0997
_diffrn_reflns_limit_h_max 11
_diffrn_reflns_limit_h_min -11
_diffrn_reflns_limit_k_max 14
_diffrn_reflns_limit_k_min -14
_diffrn_reflns_limit_l_max 15
_diffrn_reflns_limit_l_min -15
_diffrn_reflns_number 13564
_diffrn_reflns_theta_full 28.07
_diffrn_reflns_theta_max 28.07
_diffrn_reflns_theta_min 2.44
_exptl_absorpt_coefficient_mu 4.748
_exptl_absorpt_correction_T_max 0.6482
_exptl_absorpt_correction_T_min 0.4502
_exptl_absorpt_correction_type empirical
_exptl_crystal_colour blue
_exptl_crystal_density_diffrn 1.540
_exptl_crystal_density_method 'not measured'
_exptl_crystal_description prism
_exptl_crystal_F_000 504
_exptl_crystal_size_max 0.20
_exptl_crystal_size_mid 0.15
_exptl_crystal_size_min 0.10
_refine_diff_density_max 1.308
_refine_diff_density_min -1.110
_refine_diff_density_rms 0.163
_refine_ls_extinction_method none
_refine_ls_goodness_of_fit_ref 0.952
_refine_ls_hydrogen_treatment constr
_refine_ls_matrix_type full
_refine_ls_number_parameters 215
_refine_ls_number_reflns 5084
_refine_ls_number_restraints 0
_refine_ls_restrained_S_all 0.952
_refine_ls_R_factor_all 0.0951
_refine_ls_R_factor_gt 0.0629
_refine_ls_shift/su_max 0.000
_refine_ls_shift/su_mean 0.000
_refine_ls_structure_factor_coef Fsqd
_refine_ls_weighting_details 'calc w=1/[\s^2^(Fo^2^)+(0.0979P)^2^+0.0000P] where P=(Fo^2^+2Fc^2^)/3'
_refine_ls_weighting_scheme calc
_refine_ls_wR_factor_gt 0.1576
_refine_ls_wR_factor_ref 0.1720
_reflns_number_gt 3319
_reflns_number_total 5084
_reflns_threshold_expression >2sigma(I)
_cod_data_source_file ic101360d_si_001_8.cif
_cod_data_source_block Cu(MeLa)2
_cod_depositor_comments
;
The following automatic conversions were performed:

'_symmetry_cell_setting' value 'Triclinic' changed to 'triclinic'
according to the built-in table from CIF Core dictionary named
'cif_core.dic' version 2.4.1 from 2010-06-29.

Automatic conversion script
Id: cif_fix_values 1646 2011-03-28 12:23:43Z adriana 
;
_cod_original_cell_volume 1073.3(4)
_cod_original_formula_sum 'C12.50 H32 Br2 Cu N6 O0.50'
_cod_database_code 4316949

loop_
_symmetry_equiv_pos_as_xyz
'x, y, z'
'-x, -y, -z'

loop_
_atom_site_label
_atom_site_type_symbol
_atom_site_fract_x
_atom_site_fract_y
_atom_site_fract_z
_atom_site_U_iso_or_equiv
_atom_site_adp_type
_atom_site_occupancy
_atom_site_symmetry_multiplicity
_atom_site_calc_flag
_atom_site_refinement_flags
_atom_site_disorder_assembly
_atom_site_disorder_group
Cu1 Cu 0.5000 0.5000 0.0000 0.0256(2) Uani 1 2 d S . .
C11 C 0.4092(6) 0.2792(4) -0.0702(5) 0.0340(11) Uani 1 1 d . . .
C12 C 0.4580(8) 0.3301(5) -0.1967(5) 0.0436(13) Uani 1 1 d . . .
H12A H 0.5594 0.2873 -0.2370 0.052 Uiso 1 1 calc R . .
H12B H 0.3744 0.3128 -0.2391 0.052 Uiso 1 1 calc R . .
N13 N 0.4796(5) 0.4631(4) -0.2020(4) 0.0385(10) Uani 1 1 d . . .
H13 H 0.5689 0.4857 -0.2581 0.046 Uiso 1 1 calc R . .
C14 C 0.3330(8) 0.5349(6) -0.2091(6) 0.0510(15) Uani 1 1 d . . .
H14A H 0.2850 0.4995 -0.2690 0.061 Uiso 1 1 calc R . .
H14B H 0.3607 0.6192 -0.2348 0.061 Uiso 1 1 calc R . .
C15 C 0.2081(7) 0.5396(5) -0.0920(5) 0.0429(13) Uani 1 1 d . . .
H15A H 0.1836 0.6259 -0.0690 0.051 Uiso 1 1 calc R . .
H15B H 0.1080 0.5062 -0.1032 0.051 Uiso 1 1 calc R . .
N16 N 0.2608(5) 0.4707(4) 0.0044(4) 0.0321(9) Uani 1 1 d . . .
H16 H 0.1982 0.4980 0.0753 0.038 Uiso 1 1 calc R . .
C17 C 0.2500(6) 0.3370(5) -0.0005(5) 0.0386(12) Uani 1 1 d . . .
H17A H 0.1620 0.3189 -0.0384 0.046 Uiso 1 1 calc R . .
H17B H 0.2258 0.3019 0.0799 0.046 Uiso 1 1 calc R . .
N18 N 0.5313(5) 0.3170(4) -0.0086(4) 0.0322(9) Uani 1 1 d . . .
H18A H 0.6330 0.2942 -0.0497 0.039 Uiso 1 1 calc R . .
H18B H 0.5155 0.2822 0.0652 0.039 Uiso 1 1 calc R . .
C19 C 0.3990(8) 0.1402(5) -0.0695(7) 0.0520(16) Uani 1 1 d . . .
H19A H 0.5018 0.1028 -0.1114 0.078 Uiso 1 1 calc R . .
H19B H 0.3141 0.1196 -0.1080 0.078 Uiso 1 1 calc R . .
H19C H 0.3747 0.1094 0.0115 0.078 Uiso 1 1 calc R . .
Cu2 Cu 0.0000 1.0000 0.5000 0.0277(2) Uani 1 2 d S . .
C21 C 0.0731(6) 0.9415(6) 0.7182(5) 0.0408(13) Uani 1 1 d . . .
C22 C 0.0733(8) 0.8085(6) 0.6837(5) 0.0504(15) Uani 1 1 d . . .
H22A H 0.1669 0.7630 0.7038 0.060 Uiso 1 1 calc R . .
H22B H -0.0245 0.7723 0.7303 0.060 Uiso 1 1 calc R . .
N23 N 0.0795(6) 0.7924(4) 0.5585(4) 0.0407(10) Uani 1 1 d . . .
H23 H 0.0110 0.7342 0.5456 0.049 Uiso 1 1 calc R . .
C24 C 0.2417(9) 0.7761(6) 0.4838(7) 0.0595(17) Uani 1 1 d . . .
H24A H 0.2336 0.7471 0.4064 0.071 Uiso 1 1 calc R . .
H24B H 0.3031 0.7122 0.5194 0.071 Uiso 1 1 calc R . .
C25 C 0.3329(7) 0.8915(6) 0.4665(6) 0.0469(14) Uani 1 1 d . . .
H25A H 0.4279 0.8791 0.5011 0.056 Uiso 1 1 calc R . .
H25B H 0.3713 0.9077 0.3816 0.056 Uiso 1 1 calc R . .
N26 N 0.2335(5) 1.0001(4) 0.5209(4) 0.0353(9) Uani 1 1 d . . .
H26 H 0.2793 1.0703 0.4853 0.042 Uiso 1 1 calc R . .
C27 C 0.2202(6) 1.0069(6) 0.6492(5) 0.0439(14) Uani 1 1 d . . .
H27A H 0.2110 1.0936 0.6722 0.053 Uiso 1 1 calc R . .
H27B H 0.3185 0.9687 0.6689 0.053 Uiso 1 1 calc R . .
N28 N -0.0653(5) 1.0045(4) 0.6784(4) 0.0355(10) Uani 1 1 d . . .
H28A H -0.0817 1.0836 0.7039 0.043 Uiso 1 1 calc R . .
H28B H -0.1576 0.9640 0.7060 0.043 Uiso 1 1 calc R . .
C29 C 0.0534(9) 0.9501(8) 0.8494(5) 0.062(2) Uani 1 1 d . . .
H29A H 0.1428 0.9042 0.8731 0.093 Uiso 1 1 calc R . .
H29B H -0.0479 0.9157 0.8893 0.093 Uiso 1 1 calc R . .
H29C H 0.0526 1.0358 0.8705 0.093 Uiso 1 1 calc R . .
Br1 Br 0.07542(8) 0.70828(9) 0.19491(8) 0.0820(3) Uani 1 1 d . . .
Br2A Br -0.4153(5) 0.8394(2) 0.7370(3) 0.0439(5) Uani 0.70 1 d P A 1
O1M O 0.747(2) 0.6011(18) -0.4042(18) 0.139(6) Uiso 0.50 1 d P B 1
C2M C 0.638(4) 0.570(3) -0.469(3) 0.058(6) Uiso 0.25 1 d P B 1
H2M1 H 0.5478 0.5309 -0.4181 0.087 Uiso 0.25 1 calc PR B 1
H2M2 H 0.6917 0.5135 -0.5310 0.087 Uiso 0.25 1 calc PR B 1
H2M3 H 0.5985 0.6440 -0.5053 0.087 Uiso 0.25 1 calc PR B 1
C1M C 0.721(3) 0.608(2) -0.509(2) 0.040(5) Uiso 0.25 1 d P B 1
H1M1 H 0.8105 0.6467 -0.5616 0.060 Uiso 0.25 1 calc PR B 1
H1M2 H 0.6212 0.6561 -0.5083 0.060 Uiso 0.25 1 calc PR B 1
H1M3 H 0.7127 0.5253 -0.5361 0.060 Uiso 0.25 1 calc PR B 1
Br2B Br -0.3984(11) 0.8051(6) 0.7157(7) 0.0495(13) Uani 0.30 1 d P C 2

loop_
_atom_site_aniso_label
_atom_site_aniso_U_11
_atom_site_aniso_U_22
_atom_site_aniso_U_33
_atom_site_aniso_U_23
_atom_site_aniso_U_13
_atom_site_aniso_U_12
Cu1 0.0195(4) 0.0282(4) 0.0292(4) 0.0026(3) -0.0065(3) -0.0006(3)
C11 0.036(3) 0.029(2) 0.039(3) 0.000(2) -0.011(2) -0.002(2)
C12 0.052(3) 0.042(3) 0.037(3) -0.005(2) -0.011(3) 0.002(3)
N13 0.035(2) 0.047(2) 0.030(2) 0.0082(19) -0.0033(19) -0.002(2)
C14 0.051(4) 0.058(4) 0.045(3) 0.014(3) -0.020(3) 0.007(3)
C15 0.034(3) 0.048(3) 0.049(3) -0.001(2) -0.016(3) 0.006(2)
N16 0.0203(19) 0.042(2) 0.035(2) -0.0036(17) -0.0072(16) 0.0016(17)
C17 0.027(3) 0.045(3) 0.047(3) 0.007(2) -0.013(2) -0.014(2)
N18 0.028(2) 0.032(2) 0.036(2) 0.0050(16) -0.0076(17) 0.0011(17)
C19 0.056(4) 0.032(3) 0.072(4) -0.002(3) -0.021(3) -0.008(3)
Cu2 0.0194(4) 0.0432(5) 0.0211(4) 0.0030(3) -0.0060(3) -0.0020(3)
C21 0.029(3) 0.069(4) 0.026(3) 0.009(2) -0.010(2) -0.007(3)
C22 0.052(4) 0.057(3) 0.041(3) 0.020(3) -0.010(3) -0.003(3)
N23 0.033(2) 0.043(2) 0.045(3) 0.008(2) -0.007(2) -0.005(2)
C24 0.052(4) 0.058(4) 0.060(4) -0.005(3) 0.001(3) 0.014(3)
C25 0.028(3) 0.066(4) 0.041(3) 0.013(3) -0.002(2) 0.006(3)
N26 0.023(2) 0.052(3) 0.031(2) 0.0115(18) -0.0076(17) -0.0053(18)
C27 0.027(3) 0.077(4) 0.031(3) 0.009(3) -0.014(2) -0.009(3)
N28 0.026(2) 0.056(3) 0.026(2) 0.0005(18) -0.0082(17) -0.0069(19)
C29 0.055(4) 0.109(6) 0.028(3) 0.016(3) -0.019(3) -0.023(4)
Br1 0.0398(4) 0.1156(7) 0.0900(6) -0.0606(5) -0.0064(4) -0.0007(4)
Br2A 0.0425(10) 0.0480(12) 0.0425(10) 0.0156(7) -0.0124(7) -0.0106(9)
Br2B 0.0365(18) 0.056(3) 0.054(3) 0.024(2) -0.007(2) -0.009(2)

loop_
_atom_type_symbol
_atom_type_description
_atom_type_scat_dispersion_real
_atom_type_scat_dispersion_imag
_atom_type_scat_source
C C 0.0033 0.0016 'International Tables Vol C Tables 4.2.6.8 and 6.1.1.4'
H H 0.0000 0.0000 'International Tables Vol C Tables 4.2.6.8 and 6.1.1.4'
N N 0.0061 0.0033 'International Tables Vol C Tables 4.2.6.8 and 6.1.1.4'
Cu Cu 0.3201 1.2651 'International Tables Vol C Tables 4.2.6.8 and 6.1.1.4'
Br Br -0.2901 2.4595 'International Tables Vol C Tables 4.2.6.8 and 6.1.1.4'
O O 0.0106 0.0060 'International Tables Vol C Tables 4.2.6.8 and 6.1.1.4'

loop_
_geom_angle_atom_site_label_1
_geom_angle_atom_site_label_2
_geom_angle_atom_site_label_3
_geom_angle
_geom_angle_site_symmetry_1
_geom_angle_site_symmetry_3
_geom_angle_publ_flag
N18 Cu1 N18 180.0 2_665 . ?
N18 Cu1 N16 95.19(17) 2_665 . ?
N18 Cu1 N16 84.81(17) . . ?
N18 Cu1 N16 84.81(17) 2_665 2_665 ?
N18 Cu1 N16 95.19(17) . 2_665 ?
N16 Cu1 N16 180.0 . 2_665 ?
N18 Cu1 N13 78.06(16) 2_665 2_665 ?
N18 Cu1 N13 101.94(16) . 2_665 ?
N16 Cu1 N13 107.44(16) . 2_665 ?
N16 Cu1 N13 72.56(16) 2_665 2_665 ?
N18 Cu1 N13 101.94(16) 2_665 . ?
N18 Cu1 N13 78.06(16) . . ?
N16 Cu1 N13 72.56(16) . . ?
N16 Cu1 N13 107.43(16) 2_665 . ?
N13 Cu1 N13 180.0 2_665 . ?
N18 C11 C19 112.2(4) . . ?
N18 C11 C17 104.6(4) . . ?
C19 C11 C17 109.3(5) . . ?
N18 C11 C12 106.4(4) . . ?
C19 C11 C12 110.9(5) . . ?
C17 C11 C12 113.3(5) . . ?
N13 C12 C11 113.0(4) . . ?
C14 N13 C12 112.6(5) . . ?
C14 N13 Cu1 101.9(4) . . ?
C12 N13 Cu1 101.0(3) . . ?
N13 C14 C15 113.1(5) . . ?
N16 C15 C14 113.7(5) . . ?
C17 N16 C15 113.9(4) . . ?
C17 N16 Cu1 106.3(3) . . ?
C15 N16 Cu1 110.3(3) . . ?
N16 C17 C11 109.9(4) . . ?
C11 N18 Cu1 104.9(3) . . ?
N28 Cu2 N28 180.00(6) . 2_576 ?
N28 Cu2 N26 85.75(17) . . ?
N28 Cu2 N26 94.25(17) 2_576 . ?
N28 Cu2 N26 94.25(17) . 2_576 ?
N28 Cu2 N26 85.75(17) 2_576 2_576 ?
N26 Cu2 N26 180.0 . 2_576 ?
N28 Cu2 N23 77.21(18) . . ?
N28 Cu2 N23 102.79(18) 2_576 . ?
N26 Cu2 N23 71.83(16) . . ?
N26 Cu2 N23 108.17(16) 2_576 . ?
N28 Cu2 N23 102.79(18) . 2_576 ?
N28 Cu2 N23 77.20(18) 2_576 2_576 ?
N26 Cu2 N23 108.17(16) . 2_576 ?
N26 Cu2 N23 71.83(16) 2_576 2_576 ?
N23 Cu2 N23 179.999(2) . 2_576 ?
N28 C21 C29 111.5(5) . . ?
N28 C21 C22 105.2(4) . . ?
C29 C21 C22 110.2(5) . . ?
N28 C21 C27 104.2(4) . . ?
C29 C21 C27 112.4(4) . . ?
C22 C21 C27 112.9(5) . . ?
N23 C22 C21 113.9(5) . . ?
C24 N23 C22 115.0(5) . . ?
C24 N23 Cu2 101.1(4) . . ?
C22 N23 Cu2 101.2(4) . . ?
N23 C24 C25 113.5(5) . . ?
N26 C25 C24 112.8(5) . . ?
C27 N26 C25 113.4(5) . . ?
C27 N26 Cu2 105.5(3) . . ?
C25 N26 Cu2 112.0(3) . . ?
N26 C27 C21 111.1(4) . . ?
C21 N28 Cu2 104.5(3) . . ?
C1M O1M C2M 37.8(15) . . ?

loop_
_geom_bond_atom_site_label_1
_geom_bond_atom_site_label_2
_geom_bond_distance
_geom_bond_site_symmetry_2
_geom_bond_publ_flag
Cu1 N18 2.013(4) 2_665 ?
Cu1 N18 2.013(4) . ?
Cu1 N16 2.084(4) . ?
Cu1 N16 2.084(4) 2_665 ?
Cu1 N13 2.462(4) 2_665 ?
Cu1 N13 2.462(4) . ?
C11 N18 1.483(6) . ?
C11 C19 1.532(7) . ?
C11 C17 1.536(8) . ?
C11 C12 1.544(8) . ?
C12 N13 1.480(7) . ?
N13 C14 1.461(8) . ?
C14 C15 1.540(9) . ?
C15 N16 1.480(7) . ?
N16 C17 1.479(7) . ?
Cu2 N28 2.042(4) . ?
Cu2 N28 2.042(4) 2_576 ?
Cu2 N26 2.071(4) . ?
Cu2 N26 2.071(4) 2_576 ?
Cu2 N23 2.462(5) . ?
Cu2 N23 2.462(5) 2_576 ?
C21 N28 1.495(7) . ?
C21 C29 1.515(8) . ?
C21 C22 1.526(9) . ?
C21 C27 1.541(7) . ?
C22 N23 1.473(8) . ?
N23 C24 1.471(8) . ?
C24 C25 1.512(9) . ?
C25 N26 1.494(8) . ?
N26 C27 1.487(7) . ?
O1M C1M 1.29(3) . ?
O1M C2M 1.39(3) . ?
